data_1543508
loop_
_publ_author_name
'Breinholt, Jens'
'Jensen, Helle C.'
'Kjaer, Anders'
'Olsen, Carl E.'
'Rassing, Birgitte R.'
'Rosendahl, Connie N.'
'Sotofte, Inger'

_publ_section_title
;
 Cladobotryal: a Fungal Metabolite with a Novel Ring System
;
_journal_name_full 'Acta Chemica Scandinavica'
_journal_page_first 631
_journal_page_last 634
_journal_paper_doi 10.3891/acta.chem.scand.52-0631
_journal_volume 52
_journal_year 1998
_chemical_formula_sum 'C20 H23 N O4'
_chemical_formula_weight 341.41
_space_group_IT_number 146
_symmetry_cell_setting trigonal
_symmetry_Int_Tables_number 146
_symmetry_space_group_name_Hall 'R 3'
_symmetry_space_group_name_H-M 'R 3 :H'
_cell_angle_alpha 90
_cell_angle_beta 90
_cell_angle_gamma 120
_cell_formula_units_Z 9
_cell_length_a 19.678(6)
_cell_length_b 19.678(6)
_cell_length_c 13.192(5)
_cell_volume 4424(3)
_diffrn_ambient_temperature 120
_diffrn_radiation_probe x-ray
_diffrn_radiation_type MoK\a
_diffrn_radiation_wavelength 0.71073
_exptl_absorpt_coefficient_mu 0.8
_exptl_crystal_density_diffrn 1.15
_exptl_crystal_F_000 1629
_refine_ls_goodness_of_fit_ref 1.09
_refine_ls_number_reflns 485
_refine_ls_R_factor_gt 0.1057
_refine_ls_wR_factor_ref 0.3206
_cod_data_source_file Acta-Chem-Scand-1998-52-631-634.cif
_cod_data_source_block 1
_cod_original_sg_symbol_H-M 'R 3'
_cod_database_code 1543508

loop_
_symmetry_equiv_pos_site_id
_symmetry_equiv_pos_as_xyz
1 x,y,z
2 -y,x-y,z
3 -x+y,-x,z
4 1/3+x,2/3+y,2/3+z
5 1/3-y,2/3+x-y,2/3+z
6 1/3-x+y,2/3-x,2/3+z
7 2/3+x,1/3+y,1/3+z
8 2/3-y,1/3+x-y,1/3+z
9 2/3-x+y,1/3-x,1/3+z

loop_
_atom_site_label
_atom_site_type_symbol
_atom_site_thermal_displace_type
_atom_site_fract_x
_atom_site_fract_y
_atom_site_fract_z
_atom_site_occupancy
_atom_site_U_iso_or_equiv
_atom_site_calc_flag
_atom_site_refinement_flags
_atom_site_disorder_assembly
_atom_site_disorder_group
O1 O Uiso 0.4180(7) 0.4560(7) 0.0937(9) 1.000 0.0460(13) . . . .
O2 O Uiso 0.4344(7) 0.5341(7) 0.4330(9) 1.000 0.0460(13) . . . .
O3 O Uiso 0.2909(7) 0.4937(7) 0.3760(8) 1.000 0.0436(17) . . . .
O4 O Uiso 0.2222(7) 0.4632(7) 0.2258(9) 1.000 0.0436(17) . . . .
N7 N Uiso 0.5206(9) 0.4673(9) 0.1864(11) 1.000 0.0460(13) . . . .
C2 C Uiso 0.3402(11) 0.4453(11) 0.1147(14) 1.000 0.0460(13) . . . .
C3 C Uiso 0.3520(11) 0.4936(12) 0.2181(14) 1.000 0.0460(13) . . . .
C3A C Uiso 0.4227(11) 0.4918(11) 0.2584(15) 1.000 0.0460(13) . . . .
C4 C Uiso 0.4613(11) 0.5116(11) 0.3551(14) 1.000 0.0460(13) . . . .
C5 C Uiso 0.5308(10) 0.5073(11) 0.3634(14) 1.000 0.0460(13) . . . .
C6 C Uiso 0.5574(11) 0.4867(11) 0.2769(14) 1.000 0.0460(13) . . . .
C7A C Uiso 0.4565(11) 0.4722(11) 0.1832(14) 1.000 0.0460(13) . . . .
C8 C Uiso 0.2806(11) 0.3571(10) 0.1174(14) 1.000 0.0436(17) . . . .
C9 C Uiso 0.2994(13) 0.3059(14) 0.1811(16) 1.000 0.063(3) . . . .
C10 C Uiso 0.2195(10) 0.3322(11) 0.0599(15) 1.000 0.0436(17) . . . .
C11 C Uiso 0.1567(12) 0.2469(12) 0.0484(18) 1.000 0.063(3) . . . .
C12 C Uiso 0.3756(13) 0.5796(13) 0.1895(16) 1.000 0.063(3) . . . .
C13 C Uiso 0.2794(11) 0.4560(11) 0.2807(13) 1.000 0.0436(17) . . . .
C14 C Uiso 0.5703(13) 0.5195(12) 0.4637(16) 1.000 0.058(2) . . . .
C15 C Uiso 0.5870(13) 0.5861(12) 0.5237(15) 1.000 0.058(2) . . . .
C16 C Uiso 0.6288(12) 0.5964(13) 0.6137(16) 1.000 0.058(2) . . . .
C17 C Uiso 0.6540(12) 0.5499(11) 0.6440(16) 1.000 0.058(2) . . . .
C18 C Uiso 0.6425(12) 0.4872(13) 0.5814(15) 1.000 0.058(2) . . . .
C19 C Uiso 0.6013(12) 0.4732(12) 0.4960(16) 1.000 0.058(2) . . . .
C20 C Uiso 0.1420(12) 0.4098(12) 0.2594(17) 1.000 0.063(3) . . . .

loop_
_atom_type_symbol
_atom_type_description
_atom_type_scat_dispersion_real
_atom_type_scat_dispersion_imag
_atom_type_scat_source
C C 0.0033 0.0016 ' International Tables Vol C Tables 4.2.6.8 and 6.1.1.4'
N N 0.0061 0.0033 ' International Tables Vol C Tables 4.2.6.8 and 6.1.1.4'
O O 0.0106 0.0060 ' International Tables Vol C Tables 4.2.6.8 and 6.1.1.4'

loop_
_geom_angle_atom_site_label_1
_geom_angle_atom_site_label_2
_geom_angle_atom_site_label_3
_geom_angle
_geom_angle_site_symmetry_1
_geom_angle_site_symmetry_2
_geom_angle_site_symmetry_3
_geom_angle_publ_flag
C2 O1 C7A 106.9(15) . . . yes
C13 O4 C20 113.8(15) . . . yes
C6 N7 C7A 114.0(17) . . . yes
O1 C2 C3 104.1(16) . . . yes
O1 C2 C8 108.7(17) . . . yes
C3 C2 C8 116.8(16) . . . no
C2 C3 C3A 98.5(17) . . . no
C2 C3 C12 108.2(15) . . . no
C2 C3 C13 110.9(17) . . . no
C3A C3 C12 109.5(18) . . . no
C3A C3 C13 117.5(17) . . . no
C12 C3 C13 111.4(19) . . . no
C3 C3A C4 133(2) . . . no
C3 C3A C7A 109.8(18) . . . no
C4 C3A C7A 117(2) . . . no
O2 C4 C3A 122(2) . . . yes
O2 C4 C5 121.2(17) . . . yes
C3A C4 C5 116.6(18) . . . no
C4 C5 C6 117.9(18) . . . no
C4 C5 C14 120.0(19) . . . no
C6 C5 C14 122(2) . . . no
N7 C6 C5 125(2) . . . yes
O1 C7A N7 117.2(17) . . . yes
O1 C7A C3A 114(2) . . . yes
N7 C7A C3A 128.6(19) . . . yes
C2 C8 C9 118.0(19) . . . no
C2 C8 C10 117.1(18) . . . no
C9 C8 C10 124.9(18) . . . no
C8 C10 C11 124.6(19) . . . no
O3 C13 O4 109.3(17) . . . yes
O3 C13 C3 111.7(16) . . . yes
O4 C13 C3 106.4(15) . . . yes
C5 C14 C15 120(2) . . . no
C5 C14 C19 122.0(19) . . . no
C15 C14 C19 117(2) . . . no
C14 C15 C16 117(2) . . . no
C15 C16 C17 124(2) . . . no
C16 C17 C18 119(2) . . . no
C17 C18 C19 120(2) . . . no
C14 C19 C18 123(2) . . . no

loop_
_geom_bond_atom_site_label_1
_geom_bond_atom_site_label_2
_geom_bond_distance
_geom_bond_site_symmetry_1
_geom_bond_site_symmetry_2
_geom_bond_publ_flag
O1 C2 1.46(3) . . yes
O1 C7A 1.35(2) . . yes
O2 C4 1.33(2) . . yes
O3 C13 1.42(2) . . yes
O4 C13 1.40(3) . . yes
O4 C20 1.46(3) . . yes
N7 C6 1.35(2) . . yes
N7 C7A 1.31(3) . . yes
C2 C3 1.61(3) . . no
C2 C8 1.53(3) . . no
C3 C3A 1.51(3) . . no
C3 C12 1.56(3) . . no
C3 C13 1.49(3) . . no
C3A C4 1.44(3) . . no
C3A C7A 1.35(3) . . no
C4 C5 1.42(3) . . no
C5 C6 1.40(3) . . no
C5 C14 1.49(3) . . no
C8 C9 1.49(3) . . no
C8 C10 1.29(3) . . no
C10 C11 1.51(3) . . no
C14 C15 1.42(3) . . no
C14 C19 1.39(3) . . no
C15 C16 1.40(3) . . no
C16 C17 1.30(3) . . no
C17 C18 1.41(3) . . no
C18 C19 1.33(3) . . no

loop_
_geom_torsion_atom_site_label_1
_geom_torsion_atom_site_label_2
_geom_torsion_atom_site_label_3
_geom_torsion_atom_site_label_4
_geom_torsion
_geom_torsion_site_symmetry_1
_geom_torsion_site_symmetry_2
_geom_torsion_site_symmetry_3
_geom_torsion_site_symmetry_4
_geom_torsion_publ_flag
C7A O1 C2 C3 24.0(17) . . . . no
C7A O1 C2 C8 -101.1(16) . . . . no
C2 O1 C7A N7 165.6(16) . . . . no
C2 O1 C7A C3A -15(2) . . . . no
C20 O4 C13 O3 -77.1(18) . . . . no
C20 O4 C13 C3 162.2(15) . . . . no
C7A N7 C6 C5 3(3) . . . . no
C6 N7 C7A O1 177.9(16) . . . . no
C6 N7 C7A C3A -2(3) . . . . no
O1 C2 C3 C3A -23.8(17) . . . . no
O1 C2 C3 C12 90(2) . . . . no
O1 C2 C3 C13 -147.6(16) . . . . no
C8 C2 C3 C3A 96(2) . . . . no
C8 C2 C3 C12 -150(2) . . . . no
C8 C2 C3 C13 -28(3) . . . . no
O1 C2 C8 C9 50(2) . . . . no
O1 C2 C8 C10 -127(2) . . . . no
C3 C2 C8 C9 -68(3) . . . . no
C3 C2 C8 C10 116(2) . . . . no
C2 C3 C3A C4 -169(2) . . . . no
C2 C3 C3A C7A 17(2) . . . . no
C12 C3 C3A C4 79(3) . . . . no
C12 C3 C3A C7A -96.3(19) . . . . no
C13 C3 C3A C4 -50(3) . . . . no
C13 C3 C3A C7A 135.5(18) . . . . no
C2 C3 C13 O3 174.8(16) . . . . no
C2 C3 C13 O4 -66(2) . . . . no
C3A C3 C13 O3 63(2) . . . . no
C3A C3 C13 O4 -178.1(16) . . . . no
C12 C3 C13 O3 -65(2) . . . . no
C12 C3 C13 O4 55(2) . . . . no
C3 C3A C4 O2 3(3) . . . . no
C3 C3A C4 C5 -176(2) . . . . no
C7A C3A C4 O2 177.8(17) . . . . no
C7A C3A C4 C5 -1(3) . . . . no
C3 C3A C7A O1 -3(2) . . . . no
C3 C3A C7A N7 177.1(19) . . . . no
C4 C3A C7A O1 -178.6(16) . . . . no
C4 C3A C7A N7 1(3) . . . . no
O2 C4 C5 C6 -177.1(17) . . . . no
O2 C4 C5 C14 7(3) . . . . no
C3A C4 C5 C6 2(3) . . . . no
C3A C4 C5 C14 -174.2(17) . . . . no
C4 C5 C6 N7 -3(3) . . . . no
C14 C5 C6 N7 173.2(18) . . . . no
C4 C5 C14 C15 -50(3) . . . . no
C4 C5 C14 C19 139(2) . . . . no
C6 C5 C14 C15 134(2) . . . . no
C6 C5 C14 C19 -38(3) . . . . no
C2 C8 C10 C11 177(2) . . . . no
C9 C8 C10 C11 0(4) . . . . no
C5 C14 C15 C16 -176(2) . . . . no
C19 C14 C15 C16 -4(3) . . . . no
C5 C14 C19 C18 174(2) . . . . no
C15 C14 C19 C18 3(4) . . . . no
C14 C15 C16 C17 1(4) . . . . no
C15 C16 C17 C18 3(4) . . . . no
C16 C17 C18 C19 -5(4) . . . . no
C17 C18 C19 C14 2(4) . . . . no
